data_2228080
loop_
_publ_author_name
'Zakaria, Driss'
'Erragh, Fatima'
'Oudahmane, Abdelghani'
'El-Ghozzi, Malika'
'Avignant, Daniel'

_publ_section_title
;
 \a-Ba~2~P~2~O~7~
;
_journal_coeditor_code WM2413
_journal_issue 11
_journal_name_full 'Acta Crystallographica Section E'
_journal_page_first i76
_journal_page_last i77
_journal_paper_doi 10.1107/S1600536810043539
_journal_volume 66
_journal_year 2010
_chemical_formula_iupac 'Ba2 P2 O7'
_chemical_formula_structural 'Ba2 (P2 O7)'
_chemical_formula_sum 'Ba2 O7 P2'
_chemical_formula_weight 448.62
_chemical_name_common Ba2P2O7
_chemical_name_systematic
;
dibarium diphosphate
;
_space_group_IT_number 62
_symmetry_cell_setting orthorhombic
_symmetry_space_group_name_Hall '-P 2ac 2n'
_symmetry_space_group_name_H-M 'P n m a'
_atom_sites_solution_primary direct
_atom_sites_solution_secondary difmap
_audit_creation_method SHELXL-97
_cell_angle_alpha 90.00
_cell_angle_beta 90.00
_cell_angle_gamma 90.00
_cell_formula_units_Z 4
_cell_length_a 9.28750(10)
_cell_length_b 5.61390(10)
_cell_length_c 13.80640(10)
_cell_measurement_reflns_used 7790
_cell_measurement_temperature 296(2)
_cell_measurement_theta_max 52.2215
_cell_measurement_theta_min 3.677
_cell_volume 719.853(16)
_computing_cell_refinement 'SAINT (Bruker, 2008)'
_computing_data_collection 'APEX2 (Bruker, 2008)'
_computing_data_reduction 'SAINT (Bruker, 2008)'
_computing_molecular_graphics
;
DIAMOND (Brandenburg, 1999) and ORTEP-3 for Windows (Farrugia,
1997)
;
_computing_publication_material 'SHELXTL (Sheldrick, 2008)'
_computing_structure_refinement 'SHELXL97 (Sheldrick, 2008)'
_computing_structure_solution 'SHELXS97 (Sheldrick, 2008)'
_diffrn_ambient_temperature 296(2)
_diffrn_detector_area_resol_mean 8.3333
_diffrn_measured_fraction_theta_full 0.972
_diffrn_measured_fraction_theta_max 0.972
_diffrn_measurement_device_type 'Bruker APEXII CCD'
_diffrn_measurement_method '\w and \f'
_diffrn_radiation_monochromator graphite
_diffrn_radiation_source 'fine-focus sealed tube'
_diffrn_radiation_type MoK\a
_diffrn_radiation_wavelength 0.71073
_diffrn_reflns_av_R_equivalents 0.0283
_diffrn_reflns_av_sigmaI/netI 0.0254
_diffrn_reflns_limit_h_max 20
_diffrn_reflns_limit_h_min -17
_diffrn_reflns_limit_k_max 10
_diffrn_reflns_limit_k_min -12
_diffrn_reflns_limit_l_max 28
_diffrn_reflns_limit_l_min -30
_diffrn_reflns_number 18034
_diffrn_reflns_theta_full 52.43
_diffrn_reflns_theta_max 52.43
_diffrn_reflns_theta_min 4.49
_exptl_absorpt_coefficient_mu 11.306
_exptl_absorpt_correction_T_max 0.205
_exptl_absorpt_correction_T_min 0.155
_exptl_absorpt_correction_type multi-scan
_exptl_absorpt_process_details '(SADABS; Bruker, 2008)'
_exptl_crystal_colour colourless
_exptl_crystal_density_diffrn 4.139
_exptl_crystal_density_method 'not measured'
_exptl_crystal_description 'hexagonal prism'
_exptl_crystal_F_000 792
_exptl_crystal_size_max 0.255
_exptl_crystal_size_mid 0.144
_exptl_crystal_size_min 0.140
_refine_diff_density_max 1.593
_refine_diff_density_min -1.990
_refine_ls_extinction_coef 0.0075(2)
_refine_ls_extinction_expression Fc^*^=kFc[1+0.001xFc^2^\l^3^/sin(2\q)]^-1/4^
_refine_ls_extinction_method 'SHELXL97 (Sheldrick, 2008)'
_refine_ls_goodness_of_fit_ref 1.065
_refine_ls_matrix_type full
_refine_ls_number_parameters 62
_refine_ls_number_reflns 4304
_refine_ls_number_restraints 0
_refine_ls_restrained_S_all 1.065
_refine_ls_R_factor_all 0.0284
_refine_ls_R_factor_gt 0.0209
_refine_ls_shift/su_max 0.004
_refine_ls_shift/su_mean 0.000
_refine_ls_structure_factor_coef Fsqd
_refine_ls_weighting_details 'calc w=1/[\s^2^(Fo^2^)+(0.0176P)^2^+0.4317P] where P=(Fo^2^+2Fc^2^)/3'
_refine_ls_weighting_scheme calc
_refine_ls_wR_factor_gt 0.0441
_refine_ls_wR_factor_ref 0.0459
_reflns_number_gt 3726
_reflns_number_total 4304
_reflns_threshold_expression I>2\s(I)
_cod_data_source_file wm2413.cif
_cod_data_source_block I
_cod_database_code 2228080
_cod_database_fobs_code 2228080

loop_
_symmetry_equiv_pos_as_xyz
'x, y, z'
'-x+1/2, -y, z+1/2'
'-x, y+1/2, -z'
'x+1/2, -y+1/2, -z+1/2'
'-x, -y, -z'
'x-1/2, y, -z-1/2'
'x, -y-1/2, z'
'-x-1/2, y-1/2, z-1/2'

loop_
_atom_site_type_symbol
_atom_site_label
_atom_site_fract_x
_atom_site_fract_y
_atom_site_fract_z
_atom_site_U_iso_or_equiv
_atom_site_adp_type
_atom_site_calc_flag
_atom_site_refinement_flags
_atom_site_occupancy
_atom_site_disorder_assembly
_atom_site_disorder_group
Ba Ba1 0.159652(9) 0.2500 0.744870(6) 0.00801(2) Uani d S 1 . .
Ba Ba2 0.138138(9) 0.2500 0.417071(6) 0.00841(2) Uani d S 1 . .
P P1 -0.04603(4) -0.2500 0.81569(3) 0.00724(6) Uani d S 1 . .
P P2 -0.28072(4) -0.2500 0.95778(3) 0.00722(6) Uani d S 1 . .
O O1 -0.11642(14) -0.2500 0.92264(9) 0.0129(2) Uani d S 1 . .
O O2 -0.09496(10) -0.0264(2) 0.76295(7) 0.01169(13) Uani d . 1 . .
O O3 -0.35537(10) -0.0271(2) 0.91982(6) 0.01215(14) Uani d . 1 . .
O O4 -0.27382(15) -0.2500 0.06760(9) 0.0130(2) Uani d S 1 . .
O O5 0.11429(14) -0.2500 0.83242(11) 0.0160(3) Uani d S 1 . .

loop_
_atom_site_aniso_label
_atom_site_aniso_U_11
_atom_site_aniso_U_22
_atom_site_aniso_U_33
_atom_site_aniso_U_12
_atom_site_aniso_U_13
_atom_site_aniso_U_23
Ba1 0.00795(3) 0.00736(4) 0.00873(3) 0.000 -0.00047(2) 0.000
Ba2 0.00856(3) 0.00891(4) 0.00776(3) 0.000 0.00084(2) 0.000
P1 0.00544(11) 0.00757(16) 0.00873(13) 0.000 0.00010(9) 0.000
P2 0.00839(12) 0.00706(16) 0.00622(12) 0.000 0.00066(9) 0.000
O1 0.0088(4) 0.0198(7) 0.0100(4) 0.000 0.0012(3) 0.000
O2 0.0126(3) 0.0091(4) 0.0133(3) 0.0008(3) 0.0005(2) 0.0022(3)
O3 0.0145(3) 0.0101(4) 0.0119(3) 0.0029(3) 0.0000(2) 0.0022(3)
O4 0.0161(5) 0.0160(6) 0.0069(4) 0.000 0.0003(3) 0.000
O5 0.0061(3) 0.0243(8) 0.0176(5) 0.000 -0.0008(3) 0.000

loop_
_atom_type_symbol
_atom_type_description
_atom_type_scat_dispersion_real
_atom_type_scat_dispersion_imag
_atom_type_scat_source
O O 0.0106 0.0060 'International Tables Vol C Tables 4.2.6.8 and 6.1.1.4'
P P 0.1023 0.0942 'International Tables Vol C Tables 4.2.6.8 and 6.1.1.4'
Ba Ba -0.3244 2.2819 'International Tables Vol C Tables 4.2.6.8 and 6.1.1.4'

loop_
_geom_angle_atom_site_label_1
_geom_angle_atom_site_label_2
_geom_angle_atom_site_label_3
_geom_angle_site_symmetry_1
_geom_angle_site_symmetry_3
_geom_angle
_geom_angle_publ_flag
O3 Ba1 O3 6_657 4_556 68.66(5) ?
O3 Ba1 O2 6_657 4_556 109.06(3) ?
O3 Ba1 O2 4_556 4_556 72.09(3) ?
O3 Ba1 O2 6_657 6_657 72.09(3) ?
O3 Ba1 O2 4_556 6_657 109.06(3) ?
O2 Ba1 O2 4_556 6_657 68.43(4) ?
O3 Ba1 O4 6_657 5_556 141.44(2) ?
O3 Ba1 O4 4_556 5_556 141.44(3) ?
O2 Ba1 O4 4_556 5_556 73.93(3) ?
O2 Ba1 O4 6_657 5_556 73.93(3) ?
O3 Ba1 O2 6_657 . 73.87(3) ?
O3 Ba1 O2 4_556 . 109.79(3) ?
O2 Ba1 O2 4_556 . 177.035(6) ?
O2 Ba1 O2 6_657 . 112.59(4) ?
O4 Ba1 O2 5_556 . 103.55(3) ?
O3 Ba1 O2 6_657 7_565 109.79(3) ?
O3 Ba1 O2 4_556 7_565 73.87(3) ?
O2 Ba1 O2 4_556 7_565 112.59(4) ?
O2 Ba1 O2 6_657 7_565 177.035(6) ?
O4 Ba1 O2 5_556 7_565 103.55(3) ?
O2 Ba1 O2 . 7_565 66.25(4) ?
O3 Ba1 O5 6_657 1_565 146.01(3) ?
O3 Ba1 O5 4_556 1_565 78.63(3) ?
O2 Ba1 O5 4_556 1_565 67.45(3) ?
O2 Ba1 O5 6_657 1_565 129.77(3) ?
O4 Ba1 O5 5_556 1_565 71.89(3) ?
O2 Ba1 O5 . 1_565 110.43(3) ?
O2 Ba1 O5 7_565 1_565 49.81(3) ?
O3 Ba1 O5 6_657 . 78.63(3) ?
O3 Ba1 O5 4_556 . 146.01(3) ?
O2 Ba1 O5 4_556 . 129.77(3) ?
O2 Ba1 O5 6_657 . 67.45(3) ?
O4 Ba1 O5 5_556 . 71.89(3) ?
O2 Ba1 O5 . . 49.81(3) ?
O2 Ba1 O5 7_565 . 110.43(3) ?
O5 Ba1 O5 1_565 . 130.97(5) ?
O5 Ba2 O3 2_554 4_556 110.68(3) ?
O5 Ba2 O3 2_554 6_657 110.68(3) ?
O3 Ba2 O3 4_556 6_657 69.25(4) ?
O5 Ba2 O2 2_554 5_556 74.14(3) ?
O3 Ba2 O2 4_556 5_556 169.56(3) ?
O3 Ba2 O2 6_657 5_556 118.44(3) ?
O5 Ba2 O2 2_554 3_556 74.14(3) ?
O3 Ba2 O2 4_556 3_556 118.44(3) ?
O3 Ba2 O2 6_657 3_556 169.56(3) ?
O2 Ba2 O2 5_556 3_556 53.01(4) ?
O5 Ba2 O3 2_554 2_454 144.15(3) ?
O3 Ba2 O3 4_556 2_454 104.688(19) ?
O3 Ba2 O3 6_657 2_454 76.39(3) ?
O2 Ba2 O3 5_556 2_454 71.99(3) ?
O2 Ba2 O3 3_556 2_454 94.29(3) ?
O5 Ba2 O3 2_554 8_565 144.15(3) ?
O3 Ba2 O3 4_556 8_565 76.39(3) ?
O3 Ba2 O3 6_657 8_565 104.688(19) ?
O2 Ba2 O3 5_556 8_565 94.29(3) ?
O2 Ba2 O3 3_556 8_565 71.99(3) ?
O3 Ba2 O3 2_454 8_565 50.95(4) ?
O5 Ba2 O4 2_554 6_666 77.53(3) ?
O3 Ba2 O4 4_556 6_666 52.44(3) ?
O3 Ba2 O4 6_657 6_666 118.59(3) ?
O2 Ba2 O4 5_556 6_666 122.07(3) ?
O2 Ba2 O4 3_556 6_666 71.11(3) ?
O3 Ba2 O4 2_454 6_666 131.51(3) ?
O3 Ba2 O4 8_565 6_666 80.73(3) ?
O5 Ba2 O4 2_554 6_656 77.53(3) ?
O3 Ba2 O4 4_556 6_656 118.59(3) ?
O3 Ba2 O4 6_657 6_656 52.44(3) ?
O2 Ba2 O4 5_556 6_656 71.11(3) ?
O2 Ba2 O4 3_556 6_656 122.07(3) ?
O3 Ba2 O4 2_454 6_656 80.73(3) ?
O3 Ba2 O4 8_565 6_656 131.51(3) ?
O4 Ba2 O4 6_666 6_656 146.51(5) ?
O5 P1 O2 . 7 111.63(5) ?
O5 P1 O2 . . 111.63(5) ?
O2 P1 O2 7 . 111.29(8) ?
O5 P1 O1 . . 105.06(8) ?
O2 P1 O1 7 . 108.47(5) ?
O2 P1 O1 . . 108.47(5) ?
P2 O1 P1 . . 131.52(9) ?
P1 O2 Ba1 . 6_557 136.86(5) ?
P1 O2 Ba2 . 5_556 95.57(5) ?
Ba1 O2 Ba2 6_557 5_556 95.66(3) ?
P1 O2 Ba1 . . 104.14(5) ?
Ba1 O2 Ba1 6_557 . 112.16(4) ?
Ba2 O2 Ba1 5_556 . 106.55(3) ?
P2 O3 Ba2 . 6_557 101.17(4) ?
P2 O3 Ba1 . 6_557 136.36(5) ?
Ba2 O3 Ba1 6_557 6_557 111.02(4) ?
P2 O3 Ba2 . 2_455 93.55(5) ?
Ba2 O3 Ba2 6_557 2_455 103.61(3) ?
Ba1 O3 Ba2 6_557 2_455 106.11(3) ?
P2 O4 Ba1 1_554 5_556 160.15(8) ?
P2 O4 Ba2 1_554 6_546 93.46(3) ?
Ba1 O4 Ba2 5_556 6_546 92.23(3) ?
P2 O4 Ba2 1_554 6_556 93.46(3) ?
Ba1 O4 Ba2 5_556 6_556 92.23(3) ?
Ba2 O4 Ba2 6_546 6_556 146.51(5) ?
P1 O5 Ba2 . 2 161.87(9) ?
P1 O5 Ba1 . 1_545 94.30(3) ?
Ba2 O5 Ba1 2 1_545 93.20(3) ?
P1 O5 Ba1 . . 94.30(3) ?
Ba2 O5 Ba1 2 . 93.20(3) ?
Ba1 O5 Ba1 1_545 . 130.97(5) ?

loop_
_geom_bond_atom_site_label_1
_geom_bond_atom_site_label_2
_geom_bond_site_symmetry_2
_geom_bond_distance
_geom_bond_publ_flag
Ba1 O3 6_657 2.7585(10) y
Ba1 O3 4_556 2.7585(10) ?
Ba1 O2 4_556 2.7591(10) y
Ba1 O2 6_657 2.7591(10) ?
Ba1 O4 5_556 2.7978(13) y
Ba1 O2 . 2.8392(10) y
Ba1 O2 7_565 2.8392(10) ?
Ba1 O5 1_565 3.0850(6) ?
Ba1 O5 . 3.0850(6) y
Ba2 O5 2_554 2.5794(13) y
Ba2 O3 4_556 2.7377(10) y
Ba2 O3 6_657 2.7377(10) ?
Ba2 O2 5_556 2.8133(10) y
Ba2 O2 3_556 2.8133(10) ?
Ba2 O3 2_454 2.9094(10) y
Ba2 O3 8_565 2.9094(10) ?
Ba2 O4 6_666 2.9313(4) y
Ba2 O4 6_656 2.9313(4) ?
Ba2 P1 5_556 3.3255(4) ?
Ba2 P2 2_454 3.3668(4) ?
Ba2 P2 6_667 3.3812(2) ?
P1 O5 . 1.5067(13) y
P1 O2 7 1.5208(11) y
P1 O2 . 1.5208(11) y
P1 O1 . 1.6148(13) y
P1 Ba2 5_556 3.3255(4) ?
P2 O4 1_556 1.5175(13) y
P2 O3 7 1.5236(11) y
P2 O3 . 1.5236(11) y
P2 O1 . 1.6012(14) y
P2 Ba2 2_455 3.3668(4) ?
P2 Ba2 6_557 3.3812(2) ?
P2 Ba2 6_547 3.3812(2) ?
O2 Ba1 6_557 2.7591(10) ?
O2 Ba2 5_556 2.8133(10) ?
O3 Ba2 6_557 2.7377(10) ?
O3 Ba1 6_557 2.7585(10) ?
O3 Ba2 2_455 2.9094(10) ?
O4 P2 1_554 1.5175(13) ?
O4 Ba1 5_556 2.7978(13) ?
O4 Ba2 6_546 2.9313(4) ?
O4 Ba2 6_556 2.9313(4) ?
O5 Ba2 2 2.5794(13) ?
O5 Ba1 1_545 3.0850(6) ?
